data_7023280
loop_
_publ_author_name
'Meally, Se\'an T'
'Taylor, Stephanie M.'
'Brechin, Euan K.'
'Piligkos, Stergios'
'Jones, Leigh F.'

_publ_section_title
;
 Homo- and heterometallic planes, chains and cubanes.
;
_journal_issue 28
_journal_name_full 'Dalton transactions (Cambridge, England : 2003)'
_journal_page_first 10315
_journal_page_last 10325
_journal_paper_doi 10.1039/c3dt51131f
_journal_volume 42
_journal_year 2013
_chemical_formula_sum 'C40 H52 Fe2 N6 Na2 O18'
_chemical_formula_weight 1062.56
_chemical_name_common '[Na2Fe2(OMe)2(L1)4(NO3)2].2MeOH'
_chemical_name_systematic
;
 ?
;
_space_group_IT_number 14
_symmetry_cell_setting monoclinic
_symmetry_space_group_name_Hall '-P 2yn'
_symmetry_space_group_name_H-M 'P 1 21/n 1'
_atom_sites_solution_hydrogens geom
_atom_sites_solution_primary direct
_atom_sites_solution_secondary difmap
_audit_creation_method SHELXL-97
_cell_angle_alpha 90.00
_cell_angle_beta 93.391(4)
_cell_angle_gamma 90.00
_cell_formula_units_Z 2
_cell_length_a 11.6905(5)
_cell_length_b 11.1560(5)
_cell_length_c 19.0629(9)
_cell_measurement_reflns_used 4431
_cell_measurement_temperature 150(2)
_cell_measurement_theta_max 25.35
_cell_measurement_theta_min 3.2012
_cell_volume 2481.82(19)
_computing_cell_refinement
;
CrysAlisPro, Oxford Diffraction Ltd.,
Version 1.171.34.9 (release 08-12-2009 CrysAlis171 .NET)
(compiled Dec  8 2009,17:31:18)
;
_computing_data_collection
;
CrysAlisPro, Oxford Diffraction Ltd.,
Version 1.171.34.9 (release 08-12-2009 CrysAlis171 .NET)
(compiled Dec  8 2009,17:31:18)
;
_computing_data_reduction
;
CrysAlisPro, Oxford Diffraction Ltd.,
Version 1.171.34.9 (release 08-12-2009 CrysAlis171 .NET)
(compiled Dec  8 2009,17:31:18)
;
_computing_molecular_graphics 'ORTEX (P.McArdle, 1995)'
_computing_publication_material 'SHELXL-97/2 (Sheldrick,1997)'
_computing_structure_refinement 'SHELXL-97 (Sheldrick, 1997)'
_computing_structure_solution 'SHELXS-97 (Sheldrick, 1990)'
_diffrn_ambient_temperature 150(2)
_diffrn_detector_area_resol_mean 16.1048
_diffrn_measured_fraction_theta_full 0.952
_diffrn_measured_fraction_theta_max 0.952
_diffrn_measurement_details
;
  1 omega  -14.00   32.00   1.0000   60.0000
omega____ theta____ kappa____ phi______ frames
    -      -19.8687 -112.0000  168.0000 46
  2 omega  -92.00  -40.00   1.0000   60.0000
omega____ theta____ kappa____ phi______ frames
    -      -19.8687  -45.0000  120.0000 52
  3 omega    3.00   55.00   1.0000   60.0000
omega____ theta____ kappa____ phi______ frames
    -      -19.8687    0.0000   60.0000 52
  4 omega    1.00   53.00   1.0000   60.0000
omega____ theta____ kappa____ phi______ frames
    -      -19.8687   45.0000    0.0000 52
  5 omega  -43.00    5.00   1.0000   60.0000
omega____ theta____ kappa____ phi______ frames
    -      -19.8687   62.0000  293.0000 48
  6 omega  -41.00   13.00   1.0000   60.0000
omega____ theta____ kappa____ phi______ frames
    -      -19.8687  -77.0000   30.0000 54
  7 omega  -30.00   -3.00   1.0000   60.0000
omega____ theta____ kappa____ phi______ frames
    -       22.3687  112.0000   81.0000 27
  8 omega    6.00   47.00   1.0000   60.0000
omega____ theta____ kappa____ phi______ frames
    -       22.3687  -77.0000  120.0000 41
;
_diffrn_measurement_device_type 'Xcalibur, Sapphire3'
_diffrn_measurement_method '\w scans'
_diffrn_orient_matrix_UB_11 -0.0150382000
_diffrn_orient_matrix_UB_12 0.0328891000
_diffrn_orient_matrix_UB_13 0.0298943000
_diffrn_orient_matrix_UB_21 -0.0419703000
_diffrn_orient_matrix_UB_22 0.0315778000
_diffrn_orient_matrix_UB_23 -0.0210094000
_diffrn_orient_matrix_UB_31 -0.0411378000
_diffrn_orient_matrix_UB_32 -0.0442818000
_diffrn_orient_matrix_UB_33 0.0071867000
_diffrn_radiation_monochromator graphite
_diffrn_radiation_source 'Enhance (Mo) X-ray Source'
_diffrn_radiation_type 'Mo K\a'
_diffrn_radiation_wavelength 0.7107
_diffrn_reflns_av_R_equivalents 0.0956
_diffrn_reflns_limit_h_max 15
_diffrn_reflns_limit_h_min -15
_diffrn_reflns_limit_k_max 14
_diffrn_reflns_limit_k_min -13
_diffrn_reflns_limit_l_max 25
_diffrn_reflns_limit_l_min -22
_diffrn_reflns_number 15820
_diffrn_reflns_theta_full 25.35
_diffrn_reflns_theta_max 25.35
_diffrn_reflns_theta_min 3.2012
_exptl_absorpt_coefficient_mu 0.677
_exptl_absorpt_correction_T_max 1.00000
_exptl_absorpt_correction_T_min 0.76803
_exptl_absorpt_correction_type multi-scan
_exptl_absorpt_process_details
;
CrysAlisPro, Oxford Diffraction Ltd.,
Version 1.171.34.9 (release 08-12-2009 CrysAlis171 .NET)
(compiled Dec  8 2009,17:31:18)
Empirical absorption correction using spherical harmonics,
 implemented in SCALE3 ABSPACK scaling algorithm.
;
_exptl_crystal_colour Orange
_exptl_crystal_density_diffrn 1.422
_exptl_crystal_density_method 'not measured'
_exptl_crystal_description Parallelepiped
_exptl_crystal_F_000 1104
_exptl_crystal_size_max 0.25
_exptl_crystal_size_mid 0.15
_exptl_crystal_size_min 0.15
_refine_diff_density_max 2.042
_refine_diff_density_min -2.756
_refine_diff_density_rms 0.160
_refine_ls_extinction_method none
_refine_ls_goodness_of_fit_ref 1.082
_refine_ls_hydrogen_treatment constr
_refine_ls_matrix_type full
_refine_ls_number_parameters 307
_refine_ls_number_reflns 4336
_refine_ls_number_restraints 2
_refine_ls_restrained_S_all 1.082
_refine_ls_R_factor_all 0.1581
_refine_ls_R_factor_gt 0.0996
_refine_ls_shift/su_max 0.000
_refine_ls_shift/su_mean 0.000
_refine_ls_structure_factor_coef Fsqd
_refine_ls_weighting_details 'calc w=1/[\s^2^(Fo^2^)+(0.1314P)^2^+15.8836P] where P=(Fo^2^+2Fc^2^)/3'
_refine_ls_weighting_scheme calc
_refine_ls_wR_factor_gt 0.2439
_refine_ls_wR_factor_ref 0.2723
_reflns_number_gt 2737
_reflns_number_total 4336
_reflns_threshold_expression >2sigma(I)
_cod_data_source_file c3dt51131f.txt
_cod_data_source_block sm1-40c
_cod_depositor_comments
;
The following automatic conversions were performed:

'_symmetry_cell_setting' value 'Monoclinic' changed to 'monoclinic'
according to /home/saulius/struct/CIF-dictionaries/cif_core.dic
dictionary named 'cif_core.dic' version 2.4.2 from 2011-04-26.

Automatic conversion script
Id: cif_fix_values 1891 2012-01-12 08:04:46Z andrius 
;
_cod_original_sg_symbol_H-M P21/n
_cod_database_code 7023280

loop_
_symmetry_equiv_pos_as_xyz
'x, y, z'
'-x+1/2, y+1/2, -z+1/2'
'-x, -y, -z'
'x-1/2, -y-1/2, z-1/2'

loop_
_atom_site_label
_atom_site_type_symbol
_atom_site_fract_x
_atom_site_fract_y
_atom_site_fract_z
_atom_site_U_iso_or_equiv
_atom_site_adp_type
_atom_site_occupancy
_atom_site_symmetry_multiplicity
_atom_site_calc_flag
_atom_site_refinement_flags
Fe1 Fe 0.43452(9) 0.55203(10) 0.06259(6) 0.0133(3) Uani 1 1 d .
Na1 Na 0.6517(3) 0.3450(3) 0.10294(16) 0.0180(7) Uani 1 1 d .
N1 N 0.2581(6) 0.5291(6) 0.0852(3) 0.0162(15) Uani 1 1 d .
N2 N 0.4865(5) 0.6595(6) 0.1529(3) 0.0153(15) Uani 1 1 d .
N3 N 0.8723(6) 0.4117(6) 0.1664(4) 0.0199(16) Uani 1 1 d .
O1 O 0.5793(5) 0.2769(6) 0.2127(3) 0.0232(14) Uani 1 1 d .
O2 O 0.4637(5) 0.4092(5) 0.1195(3) 0.0170(13) Uani 1 1 d .
O3 O 0.3164(5) 0.8618(5) -0.0765(3) 0.0251(14) Uani 1 1 d .
O4 O 0.3993(5) 0.7045(5) 0.0157(3) 0.0170(13) Uani 1 1 d .
O5 O 0.5949(4) 0.5355(5) 0.0302(3) 0.0177(13) Uani 1 1 d .
O6 O 0.8516(7) 0.3060(7) 0.1592(6) 0.077(3) Uani 1 1 d .
O7 O 0.9639(5) 0.4476(6) 0.1949(3) 0.0302(15) Uani 1 1 d .
O8 O 0.7982(8) 0.4808(8) 0.1418(7) 0.099(4) Uani 1 1 d .
C1 C 0.6426(8) 0.2390(10) 0.2753(5) 0.036(3) Uani 1 1 d .
H1A H 0.6135 0.2804 0.3160 0.047 Uiso 1 1 calc R
H1B H 0.7239 0.2585 0.2718 0.047 Uiso 1 1 calc R
H1C H 0.6339 0.1523 0.2811 0.047 Uiso 1 1 calc R
C2 C 0.4616(7) 0.2769(8) 0.2148(4) 0.0177(18) Uani 1 1 d .
C3 C 0.4031(8) 0.2082(8) 0.2616(4) 0.024(2) Uani 1 1 d .
H3 H 0.4438 0.1562 0.2936 0.032 Uiso 1 1 calc R
C4 C 0.2831(7) 0.2162(9) 0.2613(5) 0.028(2) Uani 1 1 d .
H4 H 0.2422 0.1686 0.2927 0.036 Uiso 1 1 calc R
C5 C 0.2253(7) 0.2929(8) 0.2155(5) 0.026(2) Uani 1 1 d .
H5 H 0.1442 0.2980 0.2156 0.034 Uiso 1 1 calc R
C6 C 0.2845(7) 0.3646(8) 0.1681(4) 0.0180(18) Uani 1 1 d .
C7 C 0.4027(7) 0.3522(7) 0.1661(4) 0.0181(18) Uani 1 1 d .
C8 C 0.2195(7) 0.4499(8) 0.1257(4) 0.0191(18) Uani 1 1 d .
H8 H 0.1386 0.4468 0.1281 0.023 Uiso 1 1 calc R
C9 C 0.1718(7) 0.6075(9) 0.0490(5) 0.027(2) Uani 1 1 d .
H9A H 0.1764 0.5995 -0.0020 0.035 Uiso 1 1 calc R
H9B H 0.1865 0.6910 0.0628 0.035 Uiso 1 1 calc R
H9C H 0.0951 0.5841 0.0621 0.035 Uiso 1 1 calc R
C10 C 0.2656(9) 0.9476(9) -0.1241(5) 0.038(3) Uani 1 1 d .
H10A H 0.2052 0.9910 -0.1012 0.050 Uiso 1 1 calc R
H10B H 0.2326 0.9064 -0.1660 0.050 Uiso 1 1 calc R
H10C H 0.3242 1.0043 -0.1378 0.050 Uiso 1 1 calc R
C11 C 0.3532(8) 0.9064(8) -0.0106(5) 0.025(2) Uani 1 1 d .
C12 C 0.3472(10) 1.0228(8) 0.0085(5) 0.037(3) Uani 1 1 d .
H12 H 0.3175 1.0805 -0.0244 0.049 Uiso 1 1 calc R
C13 C 0.3846(10) 1.0590(9) 0.0763(5) 0.043(3) Uani 1 1 d .
H13 H 0.3816 1.1411 0.0893 0.056 Uiso 1 1 calc R
C14 C 0.4249(9) 0.9761(8) 0.1232(5) 0.030(2) Uani 1 1 d .
H14 H 0.4484 1.0007 0.1695 0.039 Uiso 1 1 calc R
C15 C 0.4328(8) 0.8545(8) 0.1050(5) 0.023(2) Uani 1 1 d .
C16 C 0.3957(7) 0.8162(7) 0.0372(5) 0.0181(18) Uani 1 1 d .
C17 C 0.4786(7) 0.7708(7) 0.1579(4) 0.0158(18) Uani 1 1 d .
H17 H 0.5058 0.8048 0.2014 0.019 Uiso 1 1 calc R
C18 C 0.5383(8) 0.5975(8) 0.2163(5) 0.023(2) Uani 1 1 d .
H18A H 0.5605 0.6571 0.2524 0.030 Uiso 1 1 calc R
H18B H 0.6062 0.5528 0.2036 0.030 Uiso 1 1 calc R
H18C H 0.4823 0.5420 0.2346 0.030 Uiso 1 1 calc R
C19 C 0.6722(11) 0.6387(11) 0.0359(6) 0.049(3) Uani 1 1 d .
H19A H 0.6616 0.6881 -0.0064 0.064 Uiso 1 1 calc R
H19B H 0.7517 0.6105 0.0409 0.064 Uiso 1 1 calc R
H19C H 0.6551 0.6864 0.0772 0.064 Uiso 1 1 calc R
O9 O 0.0000 1.0000 0.0000 0.080 Uiso 1 2 d SD
C20 C 0.006(3) 0.8810(14) 0.0323(15) 0.080 Uiso 0.50 1 d PD
H20A H -0.0684 0.8409 0.0248 0.120 Uiso 0.50 1 calc PR
H20B H 0.0251 0.8889 0.0828 0.120 Uiso 0.50 1 calc PR
H20C H 0.0651 0.8334 0.0109 0.120 Uiso 0.50 1 calc PR
O9A O 0.100(2) 0.967(2) 0.1159(15) 0.122(9) Uiso 0.50 1 d PD
C20A C 0.081(3) 1.082(2) 0.0817(16) 0.080(9) Uiso 0.50 1 d PD
H20D H 0.0373 1.1337 0.1117 0.119 Uiso 0.50 1 calc PR
H20E H 0.0380 1.0699 0.0365 0.119 Uiso 0.50 1 calc PR
H20F H 0.1550 1.1192 0.0737 0.119 Uiso 0.50 1 calc PR

loop_
_atom_site_aniso_label
_atom_site_aniso_U_11
_atom_site_aniso_U_22
_atom_site_aniso_U_33
_atom_site_aniso_U_23
_atom_site_aniso_U_13
_atom_site_aniso_U_12
Fe1 0.0146(6) 0.0115(6) 0.0136(6) -0.0001(5) -0.0002(4) 0.0020(5)
Na1 0.0152(15) 0.0201(18) 0.0183(17) 0.0009(14) -0.0007(13) 0.0005(14)
N1 0.020(4) 0.018(4) 0.011(3) -0.003(3) 0.001(3) 0.002(3)
N2 0.019(3) 0.011(4) 0.016(4) 0.002(3) 0.001(3) 0.006(3)
N3 0.016(4) 0.016(4) 0.027(4) 0.005(3) -0.002(3) 0.002(3)
O1 0.017(3) 0.030(4) 0.023(3) 0.009(3) 0.001(2) 0.008(3)
O2 0.016(3) 0.016(3) 0.020(3) 0.001(2) 0.003(2) -0.003(2)
O3 0.038(4) 0.014(3) 0.021(3) 0.002(3) -0.010(3) 0.007(3)
O4 0.023(3) 0.006(3) 0.023(3) 0.000(2) 0.001(2) 0.004(2)
O5 0.016(3) 0.013(3) 0.024(3) -0.002(3) 0.000(2) -0.009(2)
O6 0.056(5) 0.025(5) 0.145(10) -0.007(5) -0.045(6) 0.004(4)
O7 0.018(3) 0.034(4) 0.037(4) -0.001(3) -0.009(3) -0.007(3)
O8 0.074(7) 0.036(6) 0.178(12) -0.034(6) -0.076(7) 0.014(5)
C1 0.031(5) 0.049(7) 0.028(6) 0.018(5) -0.006(4) 0.004(5)
C2 0.017(4) 0.021(5) 0.015(4) -0.003(4) 0.003(3) 0.003(4)
C3 0.036(5) 0.025(5) 0.012(4) 0.004(4) 0.001(4) 0.001(4)
C4 0.024(5) 0.033(6) 0.026(5) 0.009(4) 0.007(4) 0.003(4)
C5 0.020(5) 0.028(5) 0.031(5) 0.011(4) 0.007(4) 0.000(4)
C6 0.023(4) 0.015(4) 0.016(4) 0.002(4) 0.001(3) 0.005(4)
C7 0.031(5) 0.009(4) 0.015(4) -0.002(3) 0.004(4) 0.001(4)
C8 0.015(4) 0.023(5) 0.020(4) -0.004(4) 0.004(3) 0.000(4)
C9 0.022(5) 0.030(5) 0.029(5) 0.008(4) 0.002(4) 0.002(4)
C10 0.056(7) 0.025(5) 0.031(5) 0.005(5) -0.019(5) 0.005(5)
C11 0.034(5) 0.016(5) 0.023(5) -0.001(4) -0.008(4) 0.005(4)
C12 0.069(8) 0.012(5) 0.030(6) 0.000(4) -0.009(5) 0.005(5)
C13 0.078(8) 0.013(5) 0.037(6) -0.009(5) -0.012(6) 0.011(5)
C14 0.047(6) 0.019(5) 0.024(5) -0.006(4) -0.010(4) 0.004(4)
C15 0.035(5) 0.015(5) 0.019(5) -0.005(4) 0.001(4) 0.001(4)
C16 0.019(4) 0.011(4) 0.024(5) 0.000(4) 0.007(4) 0.001(3)
C17 0.018(4) 0.015(5) 0.015(4) -0.007(3) 0.003(3) -0.001(3)
C18 0.031(5) 0.008(4) 0.030(5) 0.002(4) -0.012(4) -0.003(4)
C19 0.070(8) 0.048(7) 0.030(6) 0.002(5) 0.004(6) 0.002(6)

loop_
_atom_type_symbol
_atom_type_description
_atom_type_scat_dispersion_real
_atom_type_scat_dispersion_imag
_atom_type_scat_source
C C 0.0033 0.0016 'International Tables Vol C Tables 4.2.6.8 and 6.1.1.4'
H H 0.0000 0.0000 'International Tables Vol C Tables 4.2.6.8 and 6.1.1.4'
N N 0.0061 0.0033 'International Tables Vol C Tables 4.2.6.8 and 6.1.1.4'
O O 0.0106 0.0060 'International Tables Vol C Tables 4.2.6.8 and 6.1.1.4'
Na Na 0.0362 0.0249 'International Tables Vol C Tables 4.2.6.8 and 6.1.1.4'
Fe Fe 0.3463 0.8444 'International Tables Vol C Tables 4.2.6.8 and 6.1.1.4'

loop_
_geom_angle_atom_site_label_1
_geom_angle_atom_site_label_2
_geom_angle_atom_site_label_3
_geom_angle
_geom_angle_site_symmetry_1
_geom_angle_site_symmetry_3
O2 Fe1 O4 173.1(2) . .
O2 Fe1 O5 87.7(2) . .
O4 Fe1 O5 96.6(2) . .
O2 Fe1 O5 96.1(2) . 3_665
O4 Fe1 O5 90.0(2) . 3_665
O5 Fe1 O5 78.6(2) . 3_665
O2 Fe1 N1 86.0(2) . .
O4 Fe1 N1 91.0(2) . .
O5 Fe1 N1 166.4(2) . .
O5 Fe1 N1 90.1(2) 3_665 .
O2 Fe1 N2 88.8(2) . .
O4 Fe1 N2 85.6(2) . .
O5 Fe1 N2 94.1(2) . .
O5 Fe1 N2 171.0(2) 3_665 .
N1 Fe1 N2 97.7(2) . .
O2 Fe1 Na1 144.49(18) . 3_665
O4 Fe1 Na1 41.42(17) . 3_665
O5 Fe1 Na1 88.69(17) . 3_665
O5 Fe1 Na1 48.62(17) 3_665 3_665
N1 Fe1 Na1 89.49(19) . 3_665
N2 Fe1 Na1 126.75(19) . 3_665
O2 Fe1 Na1 39.90(16) . .
O4 Fe1 Na1 144.00(17) . .
O5 Fe1 Na1 47.82(17) . .
O5 Fe1 Na1 87.55(17) 3_665 .
N1 Fe1 Na1 124.94(19) . .
N2 Fe1 Na1 91.44(18) . .
Na1 Fe1 Na1 126.30(6) 3_665 .
O2 Na1 O4 90.8(2) . 3_665
O2 Na1 O8 115.2(3) . .
O4 Na1 O8 125.7(4) 3_665 .
O2 Na1 O3 118.7(2) . 3_665
O4 Na1 O3 67.0(2) 3_665 3_665
O8 Na1 O3 124.2(3) . 3_665
O2 Na1 O1 66.6(2) . .
O4 Na1 O1 132.0(2) 3_665 .
O8 Na1 O1 102.3(4) . .
O3 Na1 O1 86.9(2) 3_665 .
O2 Na1 O6 146.8(3) . .
O4 Na1 O6 122.3(3) 3_665 .
O8 Na1 O6 49.5(3) . .
O3 Na1 O6 76.9(3) 3_665 .
O1 Na1 O6 86.7(3) . .
O2 Na1 O5 67.13(19) . .
O4 Na1 O5 68.9(2) 3_665 .
O8 Na1 O5 78.6(3) . .
O3 Na1 O5 135.4(2) 3_665 .
O1 Na1 O5 128.6(2) . .
O6 Na1 O5 124.2(3) . .
O2 Na1 N3 133.3(2) . .
O4 Na1 N3 129.0(2) 3_665 .
O8 Na1 N3 24.8(3) . .
O3 Na1 N3 101.0(2) 3_665 .
O1 Na1 N3 93.9(2) . .
O6 Na1 N3 24.8(2) . .
O5 Na1 N3 101.9(2) . .
O2 Na1 Fe1 78.25(16) . 3_665
O4 Na1 Fe1 33.04(14) 3_665 3_665
O8 Na1 Fe1 103.9(3) . 3_665
O3 Na1 Fe1 99.73(17) 3_665 3_665
O1 Na1 Fe1 142.65(17) . 3_665
O6 Na1 Fe1 130.7(3) . 3_665
O5 Na1 Fe1 35.86(13) . 3_665
N3 Na1 Fe1 120.26(17) . 3_665
O2 Na1 Fe1 32.08(14) . .
O4 Na1 Fe1 78.73(15) 3_665 .
O8 Na1 Fe1 98.5(2) . .
O3 Na1 Fe1 135.43(19) 3_665 .
O1 Na1 Fe1 96.38(16) . .
O6 Na1 Fe1 147.5(2) . .
O5 Na1 Fe1 35.05(12) . .
N3 Na1 Fe1 122.95(17) . .
Fe1 Na1 Fe1 53.70(6) 3_665 .
C8 N1 C9 116.0(7) . .
C8 N1 Fe1 125.7(6) . .
C9 N1 Fe1 118.3(5) . .
C17 N2 C18 115.3(7) . .
C17 N2 Fe1 126.5(6) . .
C18 N2 Fe1 118.1(5) . .
O6 N3 O8 115.8(8) . .
O6 N3 O7 121.8(8) . .
O8 N3 O7 122.4(8) . .
O6 N3 Na1 62.1(5) . .
O8 N3 Na1 53.8(5) . .
O7 N3 Na1 175.8(6) . .
C2 O1 C1 116.3(6) . .
C2 O1 Na1 115.2(5) . .
C1 O1 Na1 128.5(5) . .
C7 O2 Fe1 132.7(5) . .
C7 O2 Na1 119.0(5) . .
Fe1 O2 Na1 108.0(2) . .
C11 O3 C10 115.4(7) . .
C11 O3 Na1 119.3(5) . 3_665
C10 O3 Na1 125.3(5) . 3_665
C16 O4 Fe1 133.9(5) . .
C16 O4 Na1 120.5(5) . 3_665
Fe1 O4 Na1 105.5(2) . 3_665
C19 O5 Fe1 119.1(6) . .
C19 O5 Fe1 121.0(5) . 3_665
Fe1 O5 Fe1 101.4(2) . 3_665
C19 O5 Na1 117.7(6) . .
Fe1 O5 Na1 97.1(2) . .
Fe1 O5 Na1 95.5(2) 3_665 .
N3 O6 Na1 93.1(5) . .
N3 O8 Na1 101.4(6) . .
O1 C1 H1A 109.5 . .
O1 C1 H1B 109.5 . .
H1A C1 H1B 109.5 . .
O1 C1 H1C 109.5 . .
H1A C1 H1C 109.5 . .
H1B C1 H1C 109.5 . .
O1 C2 C3 123.4(8) . .
O1 C2 C7 115.6(7) . .
C3 C2 C7 121.0(8) . .
C2 C3 C4 119.5(8) . .
C2 C3 H3 120.2 . .
C4 C3 H3 120.2 . .
C5 C4 C3 119.8(8) . .
C5 C4 H4 120.1 . .
C3 C4 H4 120.1 . .
C4 C5 C6 121.1(8) . .
C4 C5 H5 119.4 . .
C6 C5 H5 119.4 . .
C7 C6 C5 118.9(8) . .
C7 C6 C8 123.0(8) . .
C5 C6 C8 118.0(7) . .
O2 C7 C6 122.8(8) . .
O2 C7 C2 117.8(7) . .
C6 C7 C2 119.4(8) . .
N1 C8 C6 127.3(8) . .
N1 C8 H8 116.4 . .
C6 C8 H8 116.4 . .
N1 C9 H9A 109.5 . .
N1 C9 H9B 109.5 . .
H9A C9 H9B 109.5 . .
N1 C9 H9C 109.5 . .
H9A C9 H9C 109.5 . .
H9B C9 H9C 109.5 . .
O3 C10 H10A 109.5 . .
O3 C10 H10B 109.5 . .
H10A C10 H10B 109.5 . .
O3 C10 H10C 109.5 . .
H10A C10 H10C 109.5 . .
H10B C10 H10C 109.5 . .
C12 C11 O3 124.5(8) . .
C12 C11 C16 121.8(9) . .
O3 C11 C16 113.6(7) . .
C11 C12 C13 120.5(10) . .
C11 C12 H12 119.8 . .
C13 C12 H12 119.8 . .
C14 C13 C12 119.4(9) . .
C14 C13 H13 120.3 . .
C12 C13 H13 120.3 . .
C13 C14 C15 121.6(9) . .
C13 C14 H14 119.2 . .
C15 C14 H14 119.2 . .
C14 C15 C16 119.9(8) . .
C14 C15 C17 118.5(8) . .
C16 C15 C17 121.6(8) . .
O4 C16 C15 124.1(8) . .
O4 C16 C11 119.1(8) . .
C15 C16 C11 116.7(8) . .
N2 C17 C15 127.7(8) . .
N2 C17 H17 116.1 . .
C15 C17 H17 116.1 . .
N2 C18 H18A 109.5 . .
N2 C18 H18B 109.5 . .
H18A C18 H18B 109.5 . .
N2 C18 H18C 109.5 . .
H18A C18 H18C 109.5 . .
H18B C18 H18C 109.5 . .
O5 C19 H19A 109.5 . .
O5 C19 H19B 109.5 . .
H19A C19 H19B 109.5 . .
O5 C19 H19C 109.5 . .
H19A C19 H19C 109.5 . .
H19B C19 H19C 109.5 . .
C20 O9 C20 180.0(17) 3_575 .
O9 C20 H20A 109.5 . .
O9 C20 H20B 109.5 . .
H20A C20 H20B 109.5 . .
O9 C20 H20C 109.5 . .
H20A C20 H20C 109.5 . .
H20B C20 H20C 109.5 . .
O9A C20A H20D 109.5 . .
O9A C20A H20E 109.5 . .
H20D C20A H20E 109.5 . .
O9A C20A H20F 109.5 . .
H20D C20A H20F 109.5 . .
H20E C20A H20F 109.5 . .

loop_
_geom_bond_atom_site_label_1
_geom_bond_atom_site_label_2
_geom_bond_distance
_geom_bond_site_symmetry_2
Fe1 O2 1.946(6) .
Fe1 O4 1.953(5) .
Fe1 O5 2.017(5) .
Fe1 O5 2.032(6) 3_665
Fe1 N1 2.148(7) .
Fe1 N2 2.156(7) .
Fe1 Na1 3.452(3) 3_665
Fe1 Na1 3.485(3) .
Na1 O2 2.351(6) .
Na1 O4 2.371(6) 3_665
Na1 O8 2.372(9) .
Na1 O3 2.395(7) 3_665
Na1 O1 2.425(6) .
Na1 O6 2.550(9) .
Na1 O5 2.602(6) .
Na1 N3 2.880(8) .
Na1 Fe1 3.452(3) 3_665
N1 C8 1.273(11) .
N1 C9 1.476(11) .
N2 C17 1.250(10) .
N2 C18 1.489(10) .
N3 O6 1.210(10) .
N3 O8 1.231(11) .
N3 O7 1.239(9) .
O1 C2 1.380(9) .
O1 C1 1.430(10) .
O2 C7 1.333(9) .
O3 C11 1.396(10) .
O3 C10 1.423(11) .
O3 Na1 2.395(7) 3_665
O4 C16 1.313(10) .
O4 Na1 2.371(6) 3_665
O5 C19 1.463(13) .
O5 Fe1 2.032(6) 3_665
C1 H1A 0.9800 .
C1 H1B 0.9800 .
C1 H1C 0.9800 .
C2 C3 1.386(12) .
C2 C7 1.402(12) .
C3 C4 1.405(12) .
C3 H3 0.9500 .
C4 C5 1.371(12) .
C4 H4 0.9500 .
C5 C6 1.418(12) .
C5 H5 0.9500 .
C6 C7 1.392(12) .
C6 C8 1.437(12) .
C8 H8 0.9500 .
C9 H9A 0.9800 .
C9 H9B 0.9800 .
C9 H9C 0.9800 .
C10 H10A 0.9800 .
C10 H10B 0.9800 .
C10 H10C 0.9800 .
C11 C12 1.352(13) .
C11 C16 1.427(12) .
C12 C13 1.399(14) .
C12 H12 0.9500 .
C13 C14 1.351(14) .
C13 H13 0.9500 .
C14 C15 1.405(12) .
C14 H14 0.9500 .
C15 C16 1.406(12) .
C15 C17 1.452(12) .
C17 H17 0.9500 .
C18 H18A 0.9800 .
C18 H18B 0.9800 .
C18 H18C 0.9800 .
C19 H19A 0.9800 .
C19 H19B 0.9800 .
C19 H19C 0.9800 .
O9 C20 1.464(10) 3_575
O9 C20 1.464(10) .
C20 H20A 0.9800 .
C20 H20B 0.9800 .
C20 H20C 0.9800 .
O9A C20A 1.450(10) .
C20A H20D 0.9800 .
C20A H20E 0.9800 .
C20A H20F 0.9800 .
